data_7010671
loop_
_publ_author_name
'Coles, Martyn P.'
'Hitchcock, Peter B.'

_publ_section_title
;
 Titanium complexes incorporating bicyclic guanidinate ligands.
 Structure of a novel titanium--aluminium complex
;
_journal_issue 8
_journal_name_full 'Journal of the Chemical Society, Dalton Transactions'
_journal_page_first 1169
_journal_paper_doi 10.1039/b102034j
_journal_year 2001
_chemical_compound_source 'synthesis as described'
_chemical_formula_moiety '(C14 H24 Cl2 N6 Ti1)(C7 H8)'
_chemical_formula_sum 'C21 H32 Cl2 N6 Ti'
_chemical_formula_weight 487.33
_chemical_name_common '[(C7H12N3)2TiCl2].toluene'
_space_group_IT_number 14
_symmetry_cell_setting monoclinic
_symmetry_Int_Tables_number 14
_symmetry_space_group_name_Hall '-P 2yn'
_symmetry_space_group_name_H-M 'P 1 21/n 1'
_atom_sites_solution_hydrogens difmap
_atom_sites_solution_primary direct
_atom_sites_solution_secondary difmap
_audit_conform_dict_location ftp://ftp.iucr.org/cifdics/cif_core.dic
_audit_conform_dict_name cif_core.dic
_audit_conform_dict_version 2.1
_audit_creation_date 2000-10-10T08:52:25-00:00
_audit_creation_method 'WinGX routine CIF_UPDATE'
_cell_angle_alpha 90
_cell_angle_beta 104.261(4)
_cell_angle_gamma 90
_cell_formula_units_Z 4
_cell_length_a 12.4604(6)
_cell_length_b 8.4351(6)
_cell_length_c 22.9507(15)
_cell_measurement_reflns_used 6851
_cell_measurement_temperature 173(2)
_cell_measurement_theta_max 22.986
_cell_measurement_theta_min 3.705
_cell_measurement_wavelength 0.71073
_cell_volume 2337.9(3)
_computing_cell_refinement 'HKL Scalepack (Otwinowski & Minor 1997)'
_computing_data_reduction 'HKL Denzo and Scalepack (Otwinowski & Minor 1997)'
_computing_molecular_graphics 'Ortep-3 for Windows (Farrugia, 1997)'
_computing_publication_material 'WinGX publication routines (Farrugia, 1999)'
_computing_structure_refinement 'SHELXL-97 (Sheldrick, 1997)'
_computing_structure_solution 'SHELXS-97 (Sheldrick, 1997)'
_diffrn_ambient_temperature 173(2)
_diffrn_measured_fraction_theta_full 0.994
_diffrn_measured_fraction_theta_max 0.994
_diffrn_measurement_device KappaCCD
_diffrn_measurement_method CCD
_diffrn_radiation_monochromator graphite
_diffrn_radiation_probe x-ray
_diffrn_radiation_type MoK\a
_diffrn_radiation_wavelength 0.71073
_diffrn_reflns_av_R_equivalents 0.0704
_diffrn_reflns_av_unetI/netI 0.0642
_diffrn_reflns_limit_h_max 13
_diffrn_reflns_limit_h_min -13
_diffrn_reflns_limit_k_max 9
_diffrn_reflns_limit_k_min -9
_diffrn_reflns_limit_l_max 25
_diffrn_reflns_limit_l_min -25
_diffrn_reflns_number 10686
_diffrn_reflns_theta_full 22.97
_diffrn_reflns_theta_max 22.97
_diffrn_reflns_theta_min 3.73
_exptl_absorpt_coefficient_mu 0.615
_exptl_absorpt_correction_T_max 0.950
_exptl_absorpt_correction_T_min 0.900
_exptl_absorpt_correction_type multi-scan
_exptl_absorpt_process_details
;
[c.f. r.h. blessing, acta cryst. (1995), a51, 33-38]
;
_exptl_crystal_colour red
_exptl_crystal_density_diffrn 1.385
_exptl_crystal_density_method 'not measured'
_exptl_crystal_description plate
_exptl_crystal_F_000 1024
_exptl_crystal_size_max 0.2
_exptl_crystal_size_mid 0.2
_exptl_crystal_size_min 0.05
_refine_diff_density_max 0.216
_refine_diff_density_min -0.283
_refine_diff_density_rms 0.055
_refine_ls_extinction_method none
_refine_ls_goodness_of_fit_ref 1.006
_refine_ls_hydrogen_treatment 'refined isotropic'
_refine_ls_matrix_type full
_refine_ls_number_parameters 399
_refine_ls_number_reflns 3230
_refine_ls_number_restraints 0
_refine_ls_restrained_S_all 1.006
_refine_ls_R_factor_all 0.0619
_refine_ls_R_factor_gt 0.0405
_refine_ls_shift/su_max 0.001
_refine_ls_shift/su_mean 0
_refine_ls_structure_factor_coef Fsqd
_refine_ls_weighting_details 'calc w=1/[\s^2^(Fo^2^)+(0.0344P)^2^+1.2966P] where P=(Fo^2^+2Fc^2^)/3'
_refine_ls_weighting_scheme calc
_refine_ls_wR_factor_gt 0.0834
_refine_ls_wR_factor_ref 0.0914
_reflns_number_gt 2507
_reflns_number_total 3230
_reflns_threshold_expression >2sigma(I)
_cod_data_source_file b102034j.txt
_cod_data_source_block oct1500
_cod_original_sg_symbol_H-M P2(1)/n
_cod_database_code 7010671

loop_
_symmetry_equiv_pos_as_xyz
'x, y, z'
'-x+1/2, y+1/2, -z+1/2'
'-x, -y, -z'
'x-1/2, -y-1/2, z-1/2'

loop_
_atom_site_label
_atom_site_type_symbol
_atom_site_fract_x
_atom_site_fract_y
_atom_site_fract_z
_atom_site_U_iso_or_equiv
_atom_site_adp_type
_atom_site_occupancy
_atom_site_symmetry_multiplicity
_atom_site_calc_flag
_atom_site_refinement_flags
_atom_site_disorder_assembly
_atom_site_disorder_group
Ti Ti 0.97555(4) 0.44436(7) 0.17182(3) 0.02018(19) Uani 1 1 d . . .
Cl1 Cl 0.78895(6) 0.50848(11) 0.16264(4) 0.0317(3) Uani 1 1 d . . .
Cl2 Cl 0.99509(6) 0.63740(11) 0.10185(4) 0.0285(2) Uani 1 1 d . . .
N1 N 0.9864(2) 0.2754(3) 0.11152(12) 0.0247(7) Uani 1 1 d . . .
N2 N 0.9444(2) 0.2165(3) 0.19635(12) 0.0236(7) Uani 1 1 d . . .
N3 N 0.8741(2) 0.0476(3) 0.11227(12) 0.0254(7) Uani 1 1 d . . .
N4 N 1.0134(2) 0.5377(3) 0.25584(12) 0.0211(6) Uani 1 1 d . . .
N5 N 1.1394(2) 0.4350(3) 0.21549(12) 0.0209(6) Uani 1 1 d . . .
N6 N 1.1795(2) 0.4440(4) 0.32224(12) 0.0275(7) Uani 1 1 d . . .
C1 C 0.9342(3) 0.1708(4) 0.13934(15) 0.0240(8) Uani 1 1 d . . .
C2 C 0.9867(3) 0.2487(5) 0.04866(16) 0.0314(9) Uani 1 1 d . . .
H2B H 0.992(3) 0.345(4) 0.0321(15) 0.023(10) Uiso 1 1 d . . .
H2A H 1.051(3) 0.178(5) 0.0478(18) 0.058(13) Uiso 1 1 d . . .
C3 C 0.8795(3) 0.1715(5) 0.01602(18) 0.0359(10) Uani 1 1 d . . .
H3B H 0.884(3) 0.148(5) -0.0198(17) 0.037(11) Uiso 1 1 d . . .
H3A H 0.812(3) 0.244(4) 0.0168(15) 0.036(10) Uiso 1 1 d . . .
C4 C 0.8587(4) 0.0209(5) 0.04755(17) 0.0349(9) Uani 1 1 d . . .
H4B H 0.783(3) -0.013(5) 0.0319(17) 0.045(11) Uiso 1 1 d . . .
H4A H 0.913(3) -0.062(5) 0.0412(16) 0.042(11) Uiso 1 1 d . . .
C5 C 0.8133(3) -0.0521(5) 0.14519(17) 0.0301(9) Uani 1 1 d . . .
H5A H 0.815(3) -0.156(5) 0.1331(15) 0.026(10) Uiso 1 1 d . . .
H5B H 0.735(3) -0.016(4) 0.1324(14) 0.028(9) Uiso 1 1 d . . .
C6 C 0.8578(3) -0.0343(4) 0.21201(17) 0.0288(9) Uani 1 1 d . . .
H6B H 0.809(2) -0.084(4) 0.2318(13) 0.018(8) Uiso 1 1 d . . .
H6A H 0.929(3) -0.079(4) 0.2226(15) 0.030(10) Uiso 1 1 d . . .
C7 C 0.8714(3) 0.1402(5) 0.22935(18) 0.0301(9) Uani 1 1 d . . .
H7B H 0.905(3) 0.145(4) 0.2724(17) 0.030(10) Uiso 1 1 d . . .
H7A H 0.800(3) 0.197(4) 0.2174(14) 0.023(9) Uiso 1 1 d . . .
C8 C 1.1151(3) 0.4733(4) 0.26736(14) 0.0209(8) Uani 1 1 d . . .
C9 C 0.9677(3) 0.5814(5) 0.30631(16) 0.0327(9) Uani 1 1 d . . .
H9B H 0.983(3) 0.689(5) 0.3168(16) 0.039(11) Uiso 1 1 d . . .
H9A H 0.891(3) 0.569(4) 0.2948(16) 0.038(10) Uiso 1 1 d . . .
C10 C 1.0149(3) 0.4750(6) 0.36062(17) 0.0369(10) Uani 1 1 d . . .
H10B H 0.991(3) 0.361(4) 0.3524(14) 0.023(9) Uiso 1 1 d . . .
H10A H 0.989(2) 0.512(4) 0.3920(15) 0.020(9) Uiso 1 1 d . . .
C11 C 1.1403(3) 0.4793(6) 0.37560(17) 0.0376(10) Uani 1 1 d . . .
H11A H 1.169(3) 0.583(5) 0.3896(18) 0.045(12) Uiso 1 1 d . . .
H11B H 1.171(3) 0.406(5) 0.4063(17) 0.039(11) Uiso 1 1 d . . .
C12 C 1.2895(3) 0.3723(6) 0.32943(19) 0.0369(10) Uani 1 1 d . . .
H12B H 1.288(3) 0.264(6) 0.3434(18) 0.056(13) Uiso 1 1 d . . .
H12A H 1.337(3) 0.430(5) 0.3605(18) 0.047(12) Uiso 1 1 d . . .
C13 C 1.3261(3) 0.3698(5) 0.27167(17) 0.0313(9) Uani 1 1 d . . .
H13B H 1.381(3) 0.294(4) 0.2740(14) 0.030(10) Uiso 1 1 d . . .
H13A H 1.357(3) 0.481(5) 0.2627(15) 0.036(10) Uiso 1 1 d . . .
C14 C 1.2314(3) 0.3240(5) 0.21917(17) 0.0284(9) Uani 1 1 d . . .
H14A H 1.203(3) 0.222(5) 0.2237(15) 0.032(10) Uiso 1 1 d . . .
H14B H 1.253(3) 0.323(4) 0.1836(15) 0.022(9) Uiso 1 1 d . . .
C15 C 0.4730(3) 0.3425(5) 0.04564(19) 0.0398(10) Uani 1 1 d . . .
C16 C 0.4801(3) 0.4305(5) 0.0966(2) 0.0428(11) Uani 1 1 d . . .
H16 H 0.547(3) 0.450(5) 0.1231(17) 0.042(11) Uiso 1 1 d . . .
C17 C 0.3859(3) 0.4952(5) 0.1102(2) 0.0417(10) Uani 1 1 d . . .
H17 H 0.391(2) 0.558(4) 0.1444(15) 0.020(9) Uiso 1 1 d . . .
C18 C 0.2841(3) 0.4711(5) 0.0714(2) 0.0429(11) Uani 1 1 d . . .
H18 H 0.218(3) 0.518(4) 0.0770(16) 0.039(11) Uiso 1 1 d . . .
C19 C 0.2769(3) 0.3863(6) 0.0199(2) 0.0478(12) Uani 1 1 d . . .
H19 H 0.218(3) 0.367(5) -0.0096(18) 0.046(12) Uiso 1 1 d . . .
C20 C 0.3705(3) 0.3218(5) 0.0073(2) 0.0443(11) Uani 1 1 d . . .
H20 H 0.379(3) 0.261(5) -0.0292(18) 0.048(12) Uiso 1 1 d . . .
C21 C 0.5760(4) 0.2727(7) 0.0316(3) 0.0577(14) Uani 1 1 d . . .
H21C H 0.646(6) 0.253(8) 0.068(3) 0.14(3) Uiso 1 1 d . . .
H21B H 0.555(4) 0.162(8) 0.011(2) 0.10(2) Uiso 1 1 d . . .
H21A H 0.610(5) 0.336(8) 0.005(3) 0.12(2) Uiso 1 1 d . . .

loop_
_atom_site_aniso_label
_atom_site_aniso_U_11
_atom_site_aniso_U_22
_atom_site_aniso_U_33
_atom_site_aniso_U_23
_atom_site_aniso_U_13
_atom_site_aniso_U_12
Ti 0.0192(3) 0.0216(4) 0.0202(3) -0.0014(3) 0.0056(2) -0.0030(3)
Cl1 0.0195(4) 0.0390(6) 0.0360(5) 0.0044(4) 0.0059(4) -0.0003(4)
Cl2 0.0277(5) 0.0306(5) 0.0265(5) 0.0053(4) 0.0055(4) -0.0050(4)
N1 0.0298(16) 0.0247(17) 0.0209(16) -0.0030(13) 0.0090(13) -0.0072(13)
N2 0.0290(15) 0.0251(17) 0.0200(17) -0.0013(13) 0.0119(12) -0.0055(13)
N3 0.0311(16) 0.0203(17) 0.0281(17) -0.0030(14) 0.0137(13) -0.0067(14)
N4 0.0179(14) 0.0228(16) 0.0228(16) -0.0018(13) 0.0052(11) 0.0020(12)
N5 0.0177(14) 0.0205(16) 0.0260(16) 0.0008(13) 0.0081(12) 0.0007(12)
N6 0.0227(15) 0.0361(19) 0.0215(17) 0.0025(14) 0.0009(13) 0.0054(14)
C1 0.0216(18) 0.023(2) 0.030(2) 0.0016(17) 0.0101(15) 0.0023(16)
C2 0.043(2) 0.036(3) 0.020(2) 0.0003(19) 0.0168(18) -0.004(2)
C3 0.045(2) 0.040(3) 0.023(2) -0.007(2) 0.0111(19) -0.006(2)
C4 0.045(2) 0.028(2) 0.032(2) -0.0093(18) 0.0083(19) -0.008(2)
C5 0.033(2) 0.019(2) 0.042(3) -0.0043(19) 0.0163(18) -0.0062(18)
C6 0.028(2) 0.024(2) 0.038(2) 0.0063(18) 0.0168(18) -0.0023(18)
C7 0.036(2) 0.031(2) 0.027(2) 0.0027(19) 0.0159(18) -0.0042(19)
C8 0.0213(18) 0.0163(19) 0.026(2) -0.0017(15) 0.0085(15) -0.0059(15)
C9 0.028(2) 0.044(3) 0.027(2) -0.008(2) 0.0070(17) 0.005(2)
C10 0.038(2) 0.049(3) 0.028(2) -0.008(2) 0.0160(19) 0.006(2)
C11 0.038(2) 0.051(3) 0.021(2) 0.001(2) 0.0027(17) 0.008(2)
C12 0.021(2) 0.047(3) 0.040(3) 0.004(2) 0.0013(18) 0.0086(19)
C13 0.0235(19) 0.025(2) 0.046(3) 0.0019(19) 0.0100(17) 0.0096(19)
C14 0.029(2) 0.028(2) 0.032(2) 0.0025(18) 0.0141(18) 0.0048(18)
C15 0.037(2) 0.036(3) 0.049(3) 0.018(2) 0.016(2) -0.0003(19)
C16 0.029(2) 0.048(3) 0.046(3) 0.019(2) 0.001(2) -0.006(2)
C17 0.046(3) 0.040(3) 0.040(3) 0.002(2) 0.013(2) -0.005(2)
C18 0.033(2) 0.043(3) 0.055(3) 0.018(2) 0.014(2) 0.003(2)
C19 0.033(2) 0.052(3) 0.049(3) 0.014(2) -0.008(2) -0.011(2)
C20 0.050(3) 0.040(3) 0.044(3) 0.000(2) 0.014(2) -0.008(2)
C21 0.049(3) 0.049(3) 0.084(4) 0.015(3) 0.034(3) 0.006(3)

loop_
_atom_type_symbol
_atom_type_description
_atom_type_scat_dispersion_real
_atom_type_scat_dispersion_imag
_atom_type_scat_source
C C 0.0033 0.0016 'International Tables Vol C Tables 4.2.6.8 and 6.1.1.4'
H H 0 0 'International Tables Vol C Tables 4.2.6.8 and 6.1.1.4'
Cl Cl 0.1484 0.1585 'International Tables Vol C Tables 4.2.6.8 and 6.1.1.4'
N N 0.0061 0.0033 'International Tables Vol C Tables 4.2.6.8 and 6.1.1.4'
Ti Ti 0.2776 0.4457 'International Tables Vol C Tables 4.2.6.8 and 6.1.1.4'

loop_
_geom_angle_atom_site_label_1
_geom_angle_atom_site_label_2
_geom_angle_atom_site_label_3
_geom_angle
_geom_angle_site_symmetry_1
_geom_angle_site_symmetry_3
_geom_angle_publ_flag
N1 Ti N4 152.73(11) . . ?
N1 Ti N5 94.68(11) . . ?
N4 Ti N5 65.06(10) . . ?
N1 Ti N2 65.04(11) . . ?
N4 Ti N2 96.74(11) . . ?
N5 Ti N2 93.59(11) . . ?
N1 Ti Cl2 89.13(8) . . ?
N4 Ti Cl2 110.05(8) . . ?
N5 Ti Cl2 95.93(8) . . ?
N2 Ti Cl2 153.13(8) . . ?
N1 Ti Cl1 109.53(8) . . ?
N4 Ti Cl1 89.36(7) . . ?
N5 Ti Cl1 154.42(8) . . ?
N2 Ti Cl1 89.44(8) . . ?
Cl2 Ti Cl1 92.65(4) . . ?
N1 Ti C1 33.49(10) . . ?
N4 Ti C1 129.77(11) . . ?
N5 Ti C1 102.91(11) . . ?
N2 Ti C1 33.29(10) . . ?
Cl2 Ti C1 119.86(8) . . ?
Cl1 Ti C1 93.48(8) . . ?
N1 Ti C8 122.14(11) . . ?
N4 Ti C8 33.24(10) . . ?
N5 Ti C8 33.08(10) . . ?
N2 Ti C8 89.34(11) . . ?
Cl2 Ti C8 111.93(8) . . ?
Cl1 Ti C8 121.75(8) . . ?
C1 Ti C8 114.64(11) . . ?
C1 N1 C2 119.1(3) . . ?
C1 N1 Ti 90.92(19) . . ?
C2 N1 Ti 143.6(3) . . ?
C1 N2 C7 117.2(3) . . ?
C1 N2 Ti 88.9(2) . . ?
C7 N2 Ti 136.9(2) . . ?
C1 N3 C5 120.5(3) . . ?
C1 N3 C4 120.5(3) . . ?
C5 N3 C4 118.7(3) . . ?
C8 N4 C9 118.7(3) . . ?
C8 N4 Ti 90.97(19) . . ?
C9 N4 Ti 144.0(2) . . ?
C8 N5 C14 116.6(3) . . ?
C8 N5 Ti 90.52(18) . . ?
C14 N5 Ti 136.5(2) . . ?
C8 N6 C11 120.3(3) . . ?
C8 N6 C12 120.5(3) . . ?
C11 N6 C12 119.1(3) . . ?
N2 C1 N3 125.7(3) . . ?
N2 C1 N1 109.5(3) . . ?
N3 C1 N1 124.6(3) . . ?
N2 C1 Ti 57.83(17) . . ?
N3 C1 Ti 157.8(2) . . ?
N1 C1 Ti 55.60(17) . . ?
N1 C2 C3 109.8(3) . . ?
C2 C3 C4 111.0(3) . . ?
N3 C4 C3 111.1(3) . . ?
N3 C5 C6 111.2(3) . . ?
C5 C6 C7 110.6(3) . . ?
N2 C7 C6 109.4(3) . . ?
N5 C8 N6 125.3(3) . . ?
N5 C8 N4 109.4(3) . . ?
N6 C8 N4 125.3(3) . . ?
N5 C8 Ti 56.40(16) . . ?
N6 C8 Ti 162.0(2) . . ?
N4 C8 Ti 55.79(16) . . ?
N4 C9 C10 110.6(3) . . ?
C11 C10 C9 109.8(3) . . ?
N6 C11 C10 110.2(3) . . ?
N6 C12 C13 112.6(3) . . ?
C12 C13 C14 111.0(3) . . ?
N5 C14 C13 109.2(3) . . ?
C16 C15 C20 118.1(4) . . ?
C16 C15 C21 120.7(4) . . ?
C20 C15 C21 121.1(4) . . ?
C15 C16 C17 121.4(4) . . ?
C18 C17 C16 119.3(5) . . ?
C19 C18 C17 119.5(4) . . ?
C18 C19 C20 120.6(4) . . ?
C15 C20 C19 121.1(4) . . ?

loop_
_geom_bond_atom_site_label_1
_geom_bond_atom_site_label_2
_geom_bond_distance
_geom_bond_site_symmetry_2
_geom_bond_publ_flag
Ti N1 2.014(3) . ?
Ti N4 2.028(3) . ?
Ti N5 2.043(2) . ?
Ti N2 2.066(3) . ?
Ti Cl2 2.3414(10) . ?
Ti Cl1 2.3455(9) . ?
Ti C1 2.441(4) . ?
Ti C8 2.452(3) . ?
N1 C1 1.347(4) . ?
N1 C2 1.461(4) . ?
N2 C1 1.340(4) . ?
N2 C7 1.467(4) . ?
N3 C1 1.340(4) . ?
N3 C5 1.461(4) . ?
N3 C4 1.468(4) . ?
N4 C8 1.344(4) . ?
N4 C9 1.458(4) . ?
N5 C8 1.338(4) . ?
N5 C14 1.466(4) . ?
N6 C8 1.339(4) . ?
N6 C11 1.457(5) . ?
N6 C12 1.469(4) . ?
C2 C3 1.509(5) . ?
C3 C4 1.515(5) . ?
C5 C6 1.504(5) . ?
C6 C7 1.524(5) . ?
C9 C10 1.531(6) . ?
C10 C11 1.514(5) . ?
C12 C13 1.505(5) . ?
C13 C14 1.515(5) . ?
C15 C16 1.370(6) . ?
C15 C20 1.372(6) . ?
C15 C21 1.517(6) . ?
C16 C17 1.398(6) . ?
C17 C18 1.374(6) . ?
C18 C19 1.366(6) . ?
C19 C20 1.380(6) . ?
